data_2218053
loop_
_publ_author_name
'Maliha, Bushra'
'Tariq, Muhammad Ilyas'
'Tahir, M. Nawaz'
'Hussain, Ishtiaq'
'Siddiqui, Hamid Latif'

_publ_section_title
;
 <i>N</i>-Methyl-1-oxoisoindoline-2-carboxamide monohydrate
;
_journal_coeditor_code BQ2071
_journal_issue 5
_journal_name_full 'Acta Crystallographica Section E'
_journal_page_first o786
_journal_paper_doi 10.1107/S1600536808008362
_journal_volume 64
_journal_year 2008
_chemical_formula_iupac 'C10 H10 N2 O2, H2 O'
_chemical_formula_moiety 'C10 H10 N2 O2, H2 O'
_chemical_formula_sum 'C10 H12 N2 O3'
_chemical_formula_weight 208.22
_chemical_name_systematic
;
<i>N</i>-Methyl-1-oxoisoindoline-2-carboxamide monohydrate
;
_space_group_IT_number 14
_symmetry_cell_setting monoclinic
_symmetry_space_group_name_Hall '-P 2ybc'
_symmetry_space_group_name_H-M 'P 1 21/c 1'
_atom_sites_solution_hydrogens geom
_atom_sites_solution_primary direct
_atom_sites_solution_secondary difmap
_audit_creation_method SHELXL97
_cell_angle_alpha 90.00
_cell_angle_beta 108.266(3)
_cell_angle_gamma 90.00
_cell_formula_units_Z 4
_cell_length_a 7.4264(4)
_cell_length_b 29.0200(16)
_cell_length_c 4.8864(2)
_cell_measurement_reflns_used 1295
_cell_measurement_temperature 296(2)
_cell_measurement_theta_max 28.53
_cell_measurement_theta_min 1.40
_cell_volume 1000.02(9)
_computing_cell_refinement 'APEX2 (Bruker, 2007)'
_computing_data_collection 'APEX2 (Bruker, 2007)'
_computing_data_reduction 'SAINT (Bruker, 2007)'
_computing_molecular_graphics 'ORTEP-3 for Windows (Farrugia, 1997) and PLATON (Spek, 2003)'
_computing_publication_material
;
WinGX (Farrugia, 1999) and PLATON (Spek, 2003)
;
_computing_structure_refinement 'SHELXL97 (Sheldrick, 2008)'
_computing_structure_solution 'SHELXS97 (Sheldrick, 2008)'
_diffrn_ambient_temperature 296(2)
_diffrn_detector_area_resol_mean 7.40
_diffrn_measured_fraction_theta_full 0.990
_diffrn_measured_fraction_theta_max 0.990
_diffrn_measurement_device_type 'Bruker Kappa APEXII CCD'
_diffrn_measurement_method \w
_diffrn_radiation_monochromator graphite
_diffrn_radiation_source 'fine-focus sealed tube'
_diffrn_radiation_type MoK\a
_diffrn_radiation_wavelength 0.71073
_diffrn_reflns_av_R_equivalents 0.0418
_diffrn_reflns_av_sigmaI/netI 0.0357
_diffrn_reflns_limit_h_max 9
_diffrn_reflns_limit_h_min -9
_diffrn_reflns_limit_k_max 38
_diffrn_reflns_limit_k_min -38
_diffrn_reflns_limit_l_max 6
_diffrn_reflns_limit_l_min -6
_diffrn_reflns_number 18083
_diffrn_reflns_theta_full 28.53
_diffrn_reflns_theta_max 28.53
_diffrn_reflns_theta_min 1.40
_diffrn_standards_number 0
_exptl_absorpt_coefficient_mu 0.104
_exptl_absorpt_correction_T_max 0.990
_exptl_absorpt_correction_T_min 0.980
_exptl_absorpt_correction_type multi-scan
_exptl_absorpt_process_details '(SADABS; Bruker, 2005)'
_exptl_crystal_colour Colourless
_exptl_crystal_density_diffrn 1.383
_exptl_crystal_density_method 'not measured'
_exptl_crystal_description needle
_exptl_crystal_F_000 440
_exptl_crystal_size_max 0.22
_exptl_crystal_size_mid 0.12
_exptl_crystal_size_min 0.10
_refine_diff_density_max 0.228
_refine_diff_density_min -0.198
_refine_ls_extinction_method none
_refine_ls_goodness_of_fit_ref 1.047
_refine_ls_hydrogen_treatment mixed
_refine_ls_matrix_type full
_refine_ls_number_parameters 145
_refine_ls_number_reflns 2518
_refine_ls_number_restraints 0
_refine_ls_restrained_S_all 1.047
_refine_ls_R_factor_all 0.0890
_refine_ls_R_factor_gt 0.0501
_refine_ls_shift/su_max 0.000
_refine_ls_shift/su_mean 0.000
_refine_ls_structure_factor_coef Fsqd
_refine_ls_weighting_details 'calc w=1/[\s^2^(Fo^2^)+(0.045P)^2^+0.3992P] where P=(Fo^2^+2Fc^2^)/3'
_refine_ls_weighting_scheme calc
_refine_ls_wR_factor_gt 0.1090
_refine_ls_wR_factor_ref 0.1304
_reflns_number_gt 1586
_reflns_number_total 2518
_reflns_threshold_expression I>2\s(I)
_cod_data_source_file bq2071.cif
_cod_data_source_block I
_cod_original_sg_symbol_H-M 'P 21/c'
_cod_database_code 2218053
_cod_database_fobs_code 2218053

loop_
_symmetry_equiv_pos_as_xyz
'x, y, z'
'-x, y+1/2, -z+1/2'
'-x, -y, -z'
'x, -y+1/2, z+1/2'

loop_
_atom_site_type_symbol
_atom_site_label
_atom_site_fract_x
_atom_site_fract_y
_atom_site_fract_z
_atom_site_U_iso_or_equiv
_atom_site_adp_type
_atom_site_calc_flag
_atom_site_refinement_flags
_atom_site_occupancy
O O1 0.1330(2) 0.04176(5) -0.0048(4) 0.0582(4) Uani d . 1
O O2 -0.17938(19) 0.12874(4) 0.3549(3) 0.0452(4) Uani d . 1
O O3 0.8077(3) 0.22691(6) 0.4262(4) 0.0721(6) Uani d . 1
H H1W 0.815(4) 0.1993(11) 0.404(6) 0.086 Uiso d . 1
H H2W 0.812(4) 0.2398(10) 0.266(6) 0.086 Uiso d . 1
N N1 0.0204(2) 0.11191(5) 0.0993(3) 0.0357(4) Uani d . 1
N N2 -0.1470(3) 0.05442(6) 0.2455(4) 0.0477(5) Uani d . 1
H H2 -0.088(3) 0.0368(8) 0.170(5) 0.057 Uiso d . 1
C C1 0.1337(3) 0.08376(6) -0.0065(4) 0.0377(4) Uani d . 1
C C2 0.2523(3) 0.11487(6) -0.1134(4) 0.0364(4) Uani d . 1
C C3 0.3901(3) 0.10422(7) -0.2420(4) 0.0456(5) Uani d . 1
H H3 0.4175 0.0738 -0.2733 0.055 Uiso calc R 1
C C4 0.4848(3) 0.14010(8) -0.3213(5) 0.0498(5) Uani d . 1
H H4 0.5771 0.1339 -0.4083 0.060 Uiso calc R 1
C C5 0.4434(3) 0.18515(8) -0.2725(5) 0.0519(6) Uani d . 1
H H5 0.5099 0.2089 -0.3248 0.062 Uiso calc R 1
C C6 0.3054(3) 0.19572(7) -0.1477(5) 0.0487(5) Uani d . 1
H H6 0.2776 0.2262 -0.1178 0.058 Uiso calc R 1
C C7 0.2099(3) 0.15985(6) -0.0683(4) 0.0366(4) Uani d . 1
C C8 0.0559(3) 0.16101(6) 0.0683(4) 0.0388(4) Uani d . 1
H H8A 0.0976 0.1763 0.2541 0.047 Uiso calc R 1
H H8B -0.0564 0.1764 -0.0545 0.047 Uiso calc R 1
C C9 -0.1088(3) 0.09905(6) 0.2436(4) 0.0353(4) Uani d . 1
C C10 -0.2783(3) 0.03691(7) 0.3864(5) 0.0572(6) Uani d . 1
H H10A -0.2584 0.0044 0.4196 0.086 Uiso calc R 1
H H10B -0.4061 0.0423 0.2656 0.086 Uiso calc R 1
H H10C -0.2574 0.0524 0.5671 0.086 Uiso calc R 1

loop_
_atom_site_aniso_label
_atom_site_aniso_U_11
_atom_site_aniso_U_22
_atom_site_aniso_U_33
_atom_site_aniso_U_12
_atom_site_aniso_U_13
_atom_site_aniso_U_23
O1 0.0756(11) 0.0306(8) 0.0904(12) 0.0029(7) 0.0575(9) -0.0003(7)
O2 0.0536(8) 0.0382(8) 0.0563(9) 0.0004(6) 0.0352(7) -0.0060(6)
O3 0.1328(17) 0.0403(9) 0.0591(10) 0.0134(10) 0.0530(11) -0.0006(8)
N1 0.0431(9) 0.0303(8) 0.0412(9) 0.0006(7) 0.0242(7) 0.0002(6)
N2 0.0618(12) 0.0345(10) 0.0632(12) 0.0022(8) 0.0432(10) 0.0014(8)
C1 0.0434(11) 0.0340(11) 0.0425(10) 0.0024(8) 0.0231(8) -0.0003(8)
C2 0.0382(10) 0.0383(10) 0.0363(10) -0.0004(8) 0.0170(8) 0.0001(7)
C3 0.0469(12) 0.0447(12) 0.0534(12) 0.0026(9) 0.0275(10) -0.0007(9)
C4 0.0414(12) 0.0589(14) 0.0581(13) -0.0022(10) 0.0283(10) 0.0023(10)
C5 0.0484(13) 0.0526(14) 0.0610(14) -0.0120(10) 0.0260(11) 0.0046(10)
C6 0.0586(14) 0.0367(11) 0.0572(13) -0.0086(10) 0.0274(11) -0.0032(9)
C7 0.0404(11) 0.0378(10) 0.0344(10) -0.0026(8) 0.0157(8) -0.0028(7)
C8 0.0480(12) 0.0307(10) 0.0445(11) -0.0010(8) 0.0245(9) -0.0019(8)
C9 0.0399(10) 0.0359(10) 0.0347(10) 0.0011(8) 0.0185(8) 0.0011(7)
C10 0.0680(15) 0.0460(13) 0.0749(16) -0.0033(11) 0.0475(13) 0.0046(11)

loop_
_atom_type_symbol
_atom_type_description
_atom_type_scat_dispersion_real
_atom_type_scat_dispersion_imag
_atom_type_scat_source
C C 0.0033 0.0016 'International Tables Vol C Tables 4.2.6.8 and 6.1.1.4'
H H 0.0000 0.0000 'International Tables Vol C Tables 4.2.6.8 and 6.1.1.4'
N N 0.0061 0.0033 'International Tables Vol C Tables 4.2.6.8 and 6.1.1.4'
O O 0.0106 0.0060 'International Tables Vol C Tables 4.2.6.8 and 6.1.1.4'

loop_
_geom_angle_atom_site_label_1
_geom_angle_atom_site_label_2
_geom_angle_atom_site_label_3
_geom_angle
H1W O3 H2W 106(3)
C1 N1 C9 128.36(15)
C1 N1 C8 112.66(14)
C9 N1 C8 118.83(14)
C9 N2 C10 121.47(17)
C9 N2 H2 117.0(16)
C10 N2 H2 121.4(16)
O1 C1 N1 125.66(16)
O1 C1 C2 128.49(16)
N1 C1 C2 105.84(15)
C7 C2 C3 121.29(17)
C7 C2 C1 109.52(15)
C3 C2 C1 129.19(17)
C4 C3 C2 118.08(19)
C4 C3 H3 121.0
C2 C3 H3 121.0
C3 C4 C5 120.40(18)
C3 C4 H4 119.8
C5 C4 H4 119.8
C4 C5 C6 121.52(19)
C4 C5 H5 119.2
C6 C5 H5 119.2
C5 C6 C7 118.27(19)
C5 C6 H6 120.9
C7 C6 H6 120.9
C2 C7 C6 120.43(17)
C2 C7 C8 109.75(15)
C6 C7 C8 129.82(17)
N1 C8 C7 102.22(14)
N1 C8 H8A 111.3
C7 C8 H8A 111.3
N1 C8 H8B 111.3
C7 C8 H8B 111.3
H8A C8 H8B 109.2
O2 C9 N2 124.32(16)
O2 C9 N1 119.40(16)
N2 C9 N1 116.28(15)
N2 C10 H10A 109.5
N2 C10 H10B 109.5
H10A C10 H10B 109.5
N2 C10 H10C 109.5
H10A C10 H10C 109.5
H10B C10 H10C 109.5

loop_
_geom_bond_atom_site_label_1
_geom_bond_atom_site_label_2
_geom_bond_distance
O1 C1 1.219(2)
O2 C9 1.221(2)
O3 H1W 0.81(3)
O3 H2W 0.88(3)
N1 C1 1.384(2)
N1 C9 1.408(2)
N1 C8 1.466(2)
N2 C9 1.326(2)
N2 C10 1.451(2)
N2 H2 0.83(2)
C1 C2 1.467(2)
C2 C7 1.377(3)
C2 C3 1.393(2)
C3 C4 1.378(3)
C3 H3 0.9300
C4 C5 1.381(3)
C4 H4 0.9300
C5 C6 1.381(3)
C5 H5 0.9300
C6 C7 1.382(3)
C6 H6 0.9300
C7 C8 1.495(2)
C8 H8A 0.9700
C8 H8B 0.9700
C10 H10A 0.9600
C10 H10B 0.9600
C10 H10C 0.9600

loop_
_geom_hbond_atom_site_label_D
_geom_hbond_atom_site_label_H
_geom_hbond_atom_site_label_A
_geom_hbond_site_symmetry_A
_geom_hbond_distance_DH
_geom_hbond_distance_HA
_geom_hbond_distance_DA
_geom_hbond_angle_DHA
N2 H2 O1 1_555 0.83(3) 2.08(2) 2.748(3) 137(2)
N2 H2 O1 3_555 0.83(2) 2.41(2) 3.043(2) 134(2)
O3 H1W O2 1_655 0.81(3) 2.06(3) 2.875(2) 177(3)
O3 H2W O3 4_554 0.88(3) 1.91(3) 2.787(3) 174(3)
C4 H4 O2 1_654 0.93 2.44 3.362(3) 172
C8 H8A Cg1 1_556 0.97 2.86 3.590(2) 133

loop_
_geom_torsion_atom_site_label_1
_geom_torsion_atom_site_label_2
_geom_torsion_atom_site_label_3
_geom_torsion_atom_site_label_4
_geom_torsion
C9 N1 C1 O1 4.1(3)
C8 N1 C1 O1 179.5(2)
C9 N1 C1 C2 -175.17(17)
C8 N1 C1 C2 0.2(2)
O1 C1 C2 C7 -178.7(2)
N1 C1 C2 C7 0.5(2)
O1 C1 C2 C3 1.0(4)
N1 C1 C2 C3 -179.76(19)
C7 C2 C3 C4 0.5(3)
C1 C2 C3 C4 -179.19(19)
C2 C3 C4 C5 0.3(3)
C3 C4 C5 C6 -0.9(3)
C4 C5 C6 C7 0.8(3)
C3 C2 C7 C6 -0.7(3)
C1 C2 C7 C6 179.08(18)
C3 C2 C7 C8 179.20(18)
C1 C2 C7 C8 -1.0(2)
C5 C6 C7 C2 0.0(3)
C5 C6 C7 C8 -179.8(2)
C1 N1 C8 C7 -0.8(2)
C9 N1 C8 C7 175.07(15)
C2 C7 C8 N1 1.1(2)
C6 C7 C8 N1 -179.0(2)
C10 N2 C9 O2 -0.6(3)
C10 N2 C9 N1 -179.81(19)
C1 N1 C9 O2 170.66(18)
C8 N1 C9 O2 -4.5(3)
C1 N1 C9 N2 -10.0(3)
C8 N1 C9 N2 174.80(17)

loop_
_cod_related_entry_id
_cod_related_entry_database
_cod_related_entry_code
1 ChemSpider 21118017
